data_7245965
loop_
_publ_author_name
'Garc\'ia-Raso, Angel'
'Terr\'on, Angel'
'Fiol, Juan J.'
'L\'opez-Zafra, Adela'
'Pic\'o, Gemma'
'V\'azquez-L\'opez, Ezequiel M.'
'Barcel\'o-Oliver, Miquel'
'Frontera, Antonio'

_publ_section_title
;
 Synthesis, structural characterization and DFT study of
 N-(pyrimidyl)-\w-amino acids/peptide: \b-alanine, \g-aminobutyric acid,
 5-aminovaleric acid, 6-aminohexanoic acid and glycylglycine
;
_journal_issue 2
_journal_name_full CrystEngComm
_journal_page_first 233
_journal_page_last 244
_journal_paper_doi 10.1039/D2CE01293F
_journal_volume 25
_journal_year 2023
_chemical_formula_moiety 'C9 H13 N3 O2'
_chemical_formula_sum 'C9 H13 N3 O2'
_chemical_formula_weight 195.22
_space_group_crystal_system monoclinic
_space_group_IT_number 14
_space_group_name_Hall '-P 2yn'
_space_group_name_H-M_alt 'P 1 21/n 1'
_atom_sites_solution_hydrogens mixed
_atom_sites_solution_primary direct
_audit_creation_date 2022-11-14
_audit_creation_method
;
Olex2 1.3
(compiled 2020.11.12 svn.r5f609507 for OlexSys, GUI svn.r6408)
;
_audit_update_record
;
2022-11-14 deposited with the CCDC.	2022-11-24 downloaded from the CCDC.
;
_cell_angle_alpha 90
_cell_angle_beta 90.205(2)
_cell_angle_gamma 90
_cell_formula_units_Z 4
_cell_length_a 6.9655(3)
_cell_length_b 9.4546(5)
_cell_length_c 14.4579(7)
_cell_measurement_reflns_used 9994
_cell_measurement_temperature 100(2)
_cell_measurement_theta_max 28.32
_cell_measurement_theta_min 2.57
_cell_volume 952.13(8)
_computing_cell_refinement 'Bruker SAINT'
_computing_data_collection 'Bruker APEX3'
_computing_data_reduction 'Bruker SAINT'
_computing_molecular_graphics 'Olex2 1.3 (Dolomanov et al., 2009)'
_computing_publication_material 'Olex2 1.3 (Dolomanov et al., 2009)'
_computing_structure_refinement 'XL  (Sheldrick, 2008)'
_computing_structure_solution 'SHELXS  (Sheldrick, 2008)'
_diffrn_ambient_temperature 100.15
_diffrn_measured_fraction_theta_full 0.999
_diffrn_measured_fraction_theta_max 0.998
_diffrn_measurement_device_type 'Bruker D8 Venture Photon 100 CMOS'
_diffrn_measurement_method '\f and \w scans'
_diffrn_radiation_type MoK\a
_diffrn_radiation_wavelength 0.71073
_diffrn_reflns_av_R_equivalents 0.0329
_diffrn_reflns_av_unetI/netI 0.0185
_diffrn_reflns_Laue_measured_fraction_full 0.999
_diffrn_reflns_Laue_measured_fraction_max 0.998
_diffrn_reflns_limit_h_max 8
_diffrn_reflns_limit_h_min -9
_diffrn_reflns_limit_k_max 12
_diffrn_reflns_limit_k_min -12
_diffrn_reflns_limit_l_max 19
_diffrn_reflns_limit_l_min -19
_diffrn_reflns_number 21931
_diffrn_reflns_point_group_measured_fraction_full 0.999
_diffrn_reflns_point_group_measured_fraction_max 0.998
_diffrn_reflns_theta_full 25.242
_diffrn_reflns_theta_max 28.343
_diffrn_reflns_theta_min 2.574
_exptl_absorpt_coefficient_mu 0.099
_exptl_absorpt_correction_T_max 0.7399
_exptl_absorpt_correction_T_min 0.7191
_exptl_absorpt_correction_type multi-scan
_exptl_absorpt_process_details 'SADABS-2016/2 (Bruker AXS Inc.)'
_exptl_crystal_colour colourless
_exptl_crystal_colour_primary colourless
_exptl_crystal_density_diffrn 1.362
_exptl_crystal_density_method 'not measured'
_exptl_crystal_description prism
_exptl_crystal_F_000 416
_exptl_crystal_size_max 0.267
_exptl_crystal_size_mid 0.236
_exptl_crystal_size_min 0.189
_refine_diff_density_max 0.290
_refine_diff_density_min -0.302
_refine_diff_density_rms 0.054
_refine_ls_extinction_method none
_refine_ls_goodness_of_fit_ref 1.075
_refine_ls_hydrogen_treatment mixed
_refine_ls_matrix_type full
_refine_ls_number_parameters 135
_refine_ls_number_reflns 2373
_refine_ls_number_restraints 0
_refine_ls_restrained_S_all 1.075
_refine_ls_R_factor_all 0.0494
_refine_ls_R_factor_gt 0.0417
_refine_ls_shift/su_max 0.000
_refine_ls_shift/su_mean 0.000
_refine_ls_structure_factor_coef Fsqd
_refine_ls_weighting_details 'w=1/[\s^2^(Fo^2^)+(0.0405P)^2^+0.5430P] where P=(Fo^2^+2Fc^2^)/3'
_refine_ls_weighting_scheme calc
_refine_ls_wR_factor_gt 0.0954
_refine_ls_wR_factor_ref 0.0990
_reflns_Friedel_coverage 0.000
_reflns_number_gt 2081
_reflns_number_total 2373
_reflns_threshold_expression 'I > 2\s(I)'
_cod_data_source_file d2ce01293f2.cif
_cod_data_source_block 32061801_0m
_cod_depositor_comments 'Adding full bibliography for 7245964--7245971.cif.'
_cod_database_code 7245965
_shelx_shelxl_version_number 2019/1
_shelx_space_group_comment
;
The symmetry employed for this shelxl refinement is uniquely defined
by the following loop, which should always be used as a source of
symmetry information in preference to the above space-group names.
They are only intended as comments.
;
_shelx_estimated_absorpt_t_max 0.982
_shelx_estimated_absorpt_t_min 0.974
_olex2_refinement_description
;
1. Fixed Uiso
 At 1.2 times of:
  All C(H) groups, All C(H,H) groups
2.a Secondary CH2 refined with riding coordinates:
 C3(H3A,H3B), C4(H4A,H4B), C5(H5A,H5B), C6(H6A,H6B)
2.b Aromatic/amide H refined with riding coordinates:
 C4'(H4'), C5'(H5'), C6'(H6')
;
_olex2_submission_special_instructions 'No special instructions were received'

loop_
_space_group_symop_operation_xyz
'x, y, z'
'-x+1/2, y+1/2, -z+1/2'
'-x, -y, -z'
'x-1/2, -y-1/2, z-1/2'

loop_
_atom_site_label
_atom_site_type_symbol
_atom_site_fract_x
_atom_site_fract_y
_atom_site_fract_z
_atom_site_U_iso_or_equiv
_atom_site_adp_type
_atom_site_occupancy
_atom_site_site_symmetry_order
_atom_site_calc_flag
_atom_site_refinement_flags_posn
_atom_site_refinement_flags_adp
_atom_site_refinement_flags_occupancy
_atom_site_disorder_assembly
_atom_site_disorder_group
O1 O 1.25823(13) 0.03082(10) 0.85718(6) 0.0191(2) Uani 1 1 d . . . . .
H1 H 1.211(3) -0.025(2) 0.9062(14) 0.044(5) Uiso 1 1 d . . . . .
O2 O 0.98925(12) -0.04497(10) 0.78841(6) 0.0175(2) Uani 1 1 d . . . . .
C2 C 1.13864(16) 0.02140(12) 0.78588(8) 0.0127(2) Uani 1 1 d . . . . .
C3 C 1.21107(17) 0.09872(14) 0.70137(8) 0.0159(3) Uani 1 1 d . . . . .
H3A H 1.335513 0.056980 0.682890 0.019 Uiso 1 1 calc R U . . .
H3B H 1.234588 0.198793 0.718076 0.019 Uiso 1 1 calc R U . . .
C4 C 1.07468(16) 0.09416(13) 0.61860(8) 0.0135(2) Uani 1 1 d . . . . .
H4A H 1.028682 -0.004141 0.610420 0.016 Uiso 1 1 calc R U . . .
H4B H 1.146939 0.120435 0.562320 0.016 Uiso 1 1 calc R U . . .
C5 C 0.90087(17) 0.19176(13) 0.62718(8) 0.0137(2) Uani 1 1 d . . . . .
H5A H 0.828339 0.167429 0.683755 0.016 Uiso 1 1 calc R U . . .
H5B H 0.944897 0.290950 0.632894 0.016 Uiso 1 1 calc R U . . .
C6 C 0.77006(16) 0.17772(13) 0.54313(8) 0.0131(2) Uani 1 1 d . . . . .
H6A H 0.843762 0.199286 0.486429 0.016 Uiso 1 1 calc R U . . .
H6B H 0.723246 0.079100 0.538478 0.016 Uiso 1 1 calc R U . . .
N7 N 0.60709(14) 0.27326(11) 0.54958(7) 0.0142(2) Uani 1 1 d . . . . .
H7 H 0.597(2) 0.3306(17) 0.5962(11) 0.018(4) Uiso 1 1 d . . . . .
N1' N 0.47625(15) 0.17938(11) 0.41587(7) 0.0143(2) Uani 1 1 d . . . . .
C2' C 0.46611(16) 0.27433(12) 0.48593(8) 0.0121(2) Uani 1 1 d . . . . .
N3' N 0.32402(14) 0.37124(11) 0.49707(7) 0.0134(2) Uani 1 1 d . . . . .
C4' C 0.18341(17) 0.36986(13) 0.43398(8) 0.0149(2) Uani 1 1 d . . . . .
H4' H 0.083119 0.437447 0.439229 0.018 Uiso 1 1 calc R U . . .
C5' C 0.17696(17) 0.27488(13) 0.36152(8) 0.0155(3) Uani 1 1 d . . . . .
H5' H 0.074482 0.273866 0.317986 0.019 Uiso 1 1 calc R U . . .
C6' C 0.32957(18) 0.18104(13) 0.35631(8) 0.0153(2) Uani 1 1 d . . . . .
H6' H 0.329651 0.113933 0.307400 0.018 Uiso 1 1 calc R U . . .

loop_
_atom_site_aniso_label
_atom_site_aniso_U_11
_atom_site_aniso_U_22
_atom_site_aniso_U_33
_atom_site_aniso_U_23
_atom_site_aniso_U_13
_atom_site_aniso_U_12
O1 0.0171(4) 0.0237(5) 0.0165(4) 0.0060(4) -0.0071(3) -0.0061(4)
O2 0.0160(4) 0.0215(5) 0.0149(4) 0.0037(3) -0.0039(3) -0.0058(3)
C2 0.0121(5) 0.0109(5) 0.0149(5) -0.0003(4) -0.0027(4) 0.0024(4)
C3 0.0123(5) 0.0179(6) 0.0175(6) 0.0045(5) -0.0021(4) -0.0008(4)
C4 0.0133(5) 0.0155(6) 0.0117(5) 0.0014(4) 0.0001(4) 0.0013(4)
C5 0.0146(5) 0.0144(5) 0.0120(5) -0.0007(4) -0.0026(4) 0.0020(4)
C6 0.0132(5) 0.0139(5) 0.0123(5) -0.0016(4) -0.0022(4) 0.0022(4)
N7 0.0151(5) 0.0149(5) 0.0127(5) -0.0039(4) -0.0032(4) 0.0036(4)
N1' 0.0167(5) 0.0136(5) 0.0126(5) -0.0007(4) -0.0012(4) -0.0006(4)
C2' 0.0130(5) 0.0116(5) 0.0117(5) 0.0025(4) 0.0000(4) -0.0016(4)
N3' 0.0138(5) 0.0137(5) 0.0127(5) 0.0000(4) -0.0022(4) 0.0001(4)
C4' 0.0125(5) 0.0166(6) 0.0158(6) 0.0030(5) -0.0016(4) 0.0002(4)
C5' 0.0147(5) 0.0189(6) 0.0130(5) 0.0018(4) -0.0042(4) -0.0030(5)
C6' 0.0198(6) 0.0149(6) 0.0113(5) 0.0000(4) -0.0017(4) -0.0038(5)

loop_
_atom_type_symbol
_atom_type_description
_atom_type_scat_dispersion_real
_atom_type_scat_dispersion_imag
_atom_type_scat_source
C C 0.0033 0.0016 'International Tables Vol C Tables 4.2.6.8 and 6.1.1.4'
H H 0.0000 0.0000 'International Tables Vol C Tables 4.2.6.8 and 6.1.1.4'
N N 0.0061 0.0033 'International Tables Vol C Tables 4.2.6.8 and 6.1.1.4'
O O 0.0106 0.0060 'International Tables Vol C Tables 4.2.6.8 and 6.1.1.4'

loop_
_geom_angle_atom_site_label_1
_geom_angle_atom_site_label_2
_geom_angle_atom_site_label_3
_geom_angle
_geom_angle_site_symmetry_1
_geom_angle_site_symmetry_3
_geom_angle_publ_flag
C2 O1 H1 109.2(12) . . ?
O1 C2 C3 112.66(10) . . ?
O2 C2 O1 123.13(11) . . ?
O2 C2 C3 124.19(10) . . ?
C2 C3 H3A 108.7 . . ?
C2 C3 H3B 108.7 . . ?
C2 C3 C4 114.30(10) . . ?
H3A C3 H3B 107.6 . . ?
C4 C3 H3A 108.7 . . ?
C4 C3 H3B 108.7 . . ?
C3 C4 H4A 108.7 . . ?
C3 C4 H4B 108.7 . . ?
C3 C4 C5 114.24(10) . . ?
H4A C4 H4B 107.6 . . ?
C5 C4 H4A 108.7 . . ?
C5 C4 H4B 108.7 . . ?
C4 C5 H5A 109.5 . . ?
C4 C5 H5B 109.5 . . ?
H5A C5 H5B 108.1 . . ?
C6 C5 C4 110.78(9) . . ?
C6 C5 H5A 109.5 . . ?
C6 C5 H5B 109.5 . . ?
C5 C6 H6A 109.4 . . ?
C5 C6 H6B 109.4 . . ?
H6A C6 H6B 108.0 . . ?
N7 C6 C5 111.09(9) . . ?
N7 C6 H6A 109.4 . . ?
N7 C6 H6B 109.4 . . ?
C6 N7 H7 120.3(10) . . ?
C2' N7 C6 121.98(10) . . ?
C2' N7 H7 117.7(10) . . ?
C6' N1' C2' 115.64(10) . . ?
N7 C2' N1' 117.84(10) . . ?
N7 C2' N3' 117.05(10) . . ?
N1' C2' N3' 125.11(10) . . ?
C4' N3' C2' 116.42(10) . . ?
N3' C4' H4' 118.4 . . ?
N3' C4' C5' 123.11(11) . . ?
C5' C4' H4' 118.4 . . ?
C4' C5' H5' 122.1 . . ?
C4' C5' C6' 115.75(11) . . ?
C6' C5' H5' 122.1 . . ?
N1' C6' C5' 123.91(11) . . ?
N1' C6' H6' 118.0 . . ?
C5' C6' H6' 118.0 . . ?

loop_
_geom_bond_atom_site_label_1
_geom_bond_atom_site_label_2
_geom_bond_distance
_geom_bond_site_symmetry_2
_geom_bond_publ_flag
O1 H1 0.94(2) . ?
O1 C2 1.3260(14) . ?
O2 C2 1.2158(15) . ?
C2 C3 1.5120(16) . ?
C3 H3A 0.9900 . ?
C3 H3B 0.9900 . ?
C3 C4 1.5259(15) . ?
C4 H4A 0.9900 . ?
C4 H4B 0.9900 . ?
C4 C5 1.5277(16) . ?
C5 H5A 0.9900 . ?
C5 H5B 0.9900 . ?
C5 C6 1.5221(15) . ?
C6 H6A 0.9900 . ?
C6 H6B 0.9900 . ?
C6 N7 1.4540(15) . ?
N7 H7 0.868(17) . ?
N7 C2' 1.3434(15) . ?
N1' C2' 1.3555(15) . ?
N1' C6' 1.3339(15) . ?
C2' N3' 1.3587(15) . ?
N3' C4' 1.3361(15) . ?
C4' H4' 0.9500 . ?
C4' C5' 1.3803(17) . ?
C5' H5' 0.9500 . ?
C5' C6' 1.3869(18) . ?
C6' H6' 0.9500 . ?

loop_
_geom_hbond_atom_site_label_D
_geom_hbond_atom_site_label_H
_geom_hbond_atom_site_label_A
_geom_hbond_distance_DH
_geom_hbond_distance_HA
_geom_hbond_distance_DA
_geom_hbond_angle_DHA
_geom_hbond_site_symmetry_A
_geom_hbond_publ_flag
C4' H4' O1 0.95 2.57 3.2958(15) 133.5 4_465 yes

loop_
_geom_torsion_atom_site_label_1
_geom_torsion_atom_site_label_2
_geom_torsion_atom_site_label_3
_geom_torsion_atom_site_label_4
_geom_torsion
_geom_torsion_site_symmetry_1
_geom_torsion_site_symmetry_2
_geom_torsion_site_symmetry_3
_geom_torsion_site_symmetry_4
_geom_torsion_publ_flag
O1 C2 C3 C4 -178.26(10) . . . . ?
O2 C2 C3 C4 3.18(17) . . . . ?
C2 C3 C4 C5 75.41(13) . . . . ?
C3 C4 C5 C6 -178.48(10) . . . . ?
C4 C5 C6 N7 -178.38(10) . . . . ?
C5 C6 N7 C2' -176.22(10) . . . . ?
C6 N7 C2' N1' 2.14(17) . . . . ?
C6 N7 C2' N3' -177.82(10) . . . . ?
N7 C2' N3' C4' -179.13(11) . . . . ?
N1' C2' N3' C4' 0.92(17) . . . . ?
C2' N1' C6' C5' 1.97(18) . . . . ?
C2' N3' C4' C5' 1.10(18) . . . . ?
N3' C4' C5' C6' -1.44(18) . . . . ?
C4' C5' C6' N1' -0.20(18) . . . . ?
C6' N1' C2' N7 177.65(11) . . . . ?
C6' N1' C2' N3' -2.39(17) . . . . ?
